data_1532066
loop_
_publ_author_name
'Ramirez, R.'
'Mujica, C.'
'Buljan, A.'
'Llanos, J.'

_publ_section_title
;
 A family of new compounds derived from chalcopyrite. Common patterns in
 their electronic and crystal structures
;
_journal_name_full 'Boletin de la Sociedad Chilena de Quimica'
_journal_page_first 235
_journal_page_last 245
_journal_volume 46
_journal_year 2001
_chemical_formula_sum 'Cu Fe Li S2'
_chemical_name_systematic 'Li Cu Fe S2'
_space_group_IT_number 164
_symmetry_space_group_name_Hall '-P 3 2"'
_symmetry_space_group_name_H-M 'P -3 m 1'
_cell_angle_alpha 90
_cell_angle_beta 90
_cell_angle_gamma 120
_cell_formula_units_Z 1
_cell_length_a 3.807
_cell_length_b 3.807
_cell_length_c 6.352
_cell_volume 79.727
_citation_journal_id_ASTM BOCQAX
_cod_data_source_file Ramirez_BOCQAX_2001_126.cif
_cod_data_source_block Cu1Fe1Li1S2
_cod_original_cell_volume 79.72726
_cod_original_formula_sum 'Cu1 Fe1 Li1 S2'
_cod_database_code 1532066

loop_
_symmetry_equiv_pos_as_xyz
x,y,z
-y,x-y,z
-x+y,-x,z
y,x,-z
-x,-x+y,-z
x-y,-y,-z
-x,-y,-z
y,-x+y,-z
x-y,x,-z
-y,-x,z
x,x-y,z
-x+y,y,z

loop_
_atom_site_label
_atom_site_type_symbol
_atom_site_fract_x
_atom_site_fract_y
_atom_site_fract_z
_atom_site_occupancy
_atom_site_U_iso_or_equiv
Fe1 Fe+2 0.3333 0.6667 0.5833 0.5 0.0
S1 S-2 0.6667 0.3333 0.6667 1 0.0
Cu1 Cu+1 0.3333 0.6667 0.5833 0.5 0.0
Li1 Li+1 0 0 0 1 0.0
